data_1529499
loop_
_publ_author_name
'Ming Guan'
'Hong Zheng'
'Lefu Mei'
'Maxim S. Molokeev'
'Jing Xie'
'Tao Yang'
'Xiaowen Wu'
'Saifang Huang'
'Zhaohui Huang'

_publ_section_title
;
 Preparation, Structure and Up-conversion Luminescence of Yb3+/Er3+
 co-doped SrIn2O4 Phosphors
;
_journal_issue 4
_journal_name_full 'Journal of the American Ceramic Society'
_journal_page_first 1182
_journal_page_last 1187
_journal_paper_doi 10.1111/jace.13415
_journal_volume 98
_journal_year 2015
_chemical_formula_moiety 'Er0.04 In7.96 O16, 4(Sr)'
_chemical_formula_sum 'Er0.04 In7.96 O16 Sr4'
_chemical_formula_weight 1527.14
_space_group_IT_number 62
_symmetry_cell_setting orthorhombic
_symmetry_space_group_name_Hall '-P 2ac 2n'
_symmetry_space_group_name_H-M 'P n m a'
_cell_angle_alpha 90
_cell_angle_beta 90
_cell_angle_gamma 90
_cell_formula_units_Z 1
_cell_length_a 9.83173(14)
_cell_length_b 3.266226(48)
_cell_length_c 11.49502(18)
_cell_measurement_temperature 300
_cell_volume 369.136(10)
_diffrn_ambient_temperature 300
_diffrn_measurement_device_type
;
D8 ADVANCE Bruker
;
_diffrn_radiation_monochromator none
_diffrn_radiation_probe x-ray
_diffrn_radiation_type
;
 Cu K\a~1~~2~
;
_exptl_absorpt_coefficient_mu 116.632
_exptl_crystal_density_diffrn 6.9080(11)
_pd_char_colour
;
colourless
;
_pd_meas_2theta_range_inc 0.02
_pd_meas_2theta_range_max 100
_pd_meas_2theta_range_min 5
_pd_meas_scan_method step
_pd_proc_ls_pref_orient_corr
;
Anisotropic model of PO. Spherical harmonics 4 ordrer.
 Jarvinen (1993). Application of symmetrized harmonics expansion to correction
of the preferred orientation effect. - J. Appl. Cryst. 26 p525-531.
;
_pd_proc_ls_profile_function PearsonVII
_pd_proc_ls_prof_R_factor 6.119
_pd_proc_ls_prof_wR_expected 6.758
_pd_proc_ls_prof_wR_factor 9.612
_pd_proc_number_of_points 4750
_pd_spec_mount_mode reflection
_refine_ls_goodness_of_fit_all 1.422
_refine_ls_R_I_factor 2.67
_refine_ls_shift/su_max 0.01000
_cod_data_source_file SrIn2O4_0p01Er.cif
_cod_data_source_block a
_cod_original_cell_volume 369.1355(95)
_cod_original_sg_symbol_Hall
;
-P 2ac 2n
;
_cod_original_sg_symbol_H-M Pnma
_cod_original_formula_sum
;
Er0.04 In7.96 O16 Sr4
;
_cod_database_code 1529499
_cod_database_fobs_code 1529499

loop_
_symmetry_equiv_pos_as_xyz
'x, y, z'
'-x, -y, -z'
'-x, y+1/2, -z'
'-x+1/2, -y, z+1/2'
'-x+1/2, y+1/2, z+1/2'
'x, -y+1/2, z'
'x+1/2, -y+1/2, -z+1/2'
'x+1/2, y, -z+1/2'

loop_
_atom_site_label
_atom_site_type_symbol
_atom_site_fract_x
_atom_site_fract_y
_atom_site_fract_z
_atom_site_occupancy
_atom_site_B_iso_or_equiv
Sr Sr 0.24522(23) 0.25 0.65337(16) 1 0.384(87)
In1 In 0.08099(15) 0.25 0.39406(11) 0.995 0.244(90)
Er1 Er 0.08099(15) 0.25 0.39406(11) 0.005 0.244(90)
In2 In 0.56923(15) 0.25 0.61152(11) 0.995 0.313(85)
Er2 Er 0.56923(15) 0.25 0.61152(11) 0.005 0.313(85)
O1 O 0.2911(12) 0.25 0.3322(12) 1 0.65(18)
O2 O 0.1209(12) 0.75 0.5207(10) 1 0.65(18)
O3 O 0.0215(14) 0.75 0.2777(11) 1 0.65(18)
O4 O 0.4207(13) 0.75 0.57934(98) 1 0.65(18)

loop_
_diffrn_radiation_wavelength
_diffrn_radiation_wavelength_wt
1.5406 1.0000
1.5443 0.5000

loop_
_geom_angle_atom_site_label_1
_geom_angle_atom_site_label_2
_geom_angle_atom_site_label_3
_geom_angle
_geom_angle_site_symmetry_1
_geom_angle_site_symmetry_3
O1 Sr O1 76.2(41) 4_555 4_565
O1 Sr O2 142.7(12) 4_555 1_555
O1 Sr O2 90.27(30) 4_555 1_545
O1 Sr O3 69.4(53) 4_555 2_566
O1 Sr O3 72.79(48) 4_555 4_565
O1 Sr O4 138.8(11) 4_555 1_555
O1 Sr O4 87.41(29) 4_555 1_545
O2 Sr O2 79.76(32) 1_555 1_545
O2 Sr O3 73.37(46) 1_555 2_566
O2 Sr O3 136.4(11) 1_555 4_565
O2 Sr O4 73.21(38) 1_555 1_555
O2 Sr O4 122.76(60) 1_555 1_545
O3 Sr O3 131.3(11) 2_566 4_565
O3 Sr O4 138.8(12) 2_566 1_555
O3 Sr O4 66.4(58) 4_565 1_555
O4 Sr O4 80.66(34) 1_555 1_545
O1 In1 O2 92.65(39) 1_555 1_555
O1 In1 O3 93.08(43) 1_555 1_555
O2 In1 O2 94.57(29) 1_555 1_545
O2 In1 O2 82.44(39) 1_555 2_566
O2 In1 O3 84.22(31) 1_555 1_555
O2 In1 O3 91.77(41) 2_566 1_555
O3 In1 O3 96.41(33) 1_555 1_545
O1 In2 O1 94.19(31) 2_656 2_666
O1 In2 O3 89.87(43) 2_656 4_565
O1 In2 O4 85.11(31) 2_656 1_545
O1 In2 O4 105.19(49) 2_656 2_666
O3 In2 O4 82.69(41) 4_565 1_555
O4 In2 O4 94.62(32) 1_555 1_545
O4 In2 O4 82.14(39) 1_555 2_666

loop_
_geom_bond_atom_site_label_1
_geom_bond_atom_site_label_2
_geom_bond_distance
_geom_bond_site_symmetry_2
Sr O1 2.650(11) 4_555
Sr O2 2.5469(90) .
Sr O3 2.739(14) 2_566
Sr O3 2.702(14) 4_565
Sr O4 2.5234(97) .
In1 O1 2.185(12) .
In1 O2 2.2226(79) .
In1 O2 2.214(12) 2_566
In1 O3 2.1905(86) .
In2 O1 2.2296(84) 2_656
In2 O3 2.108(13) 4_565
In2 O4 2.2218(87) .
In2 O4 2.196(11) 2_666
